data_2236859
loop_
_publ_author_name
'Tiritiris, Ioannis'

_publ_section_title
;
 <i>N</i>,<i>N</i>,<i>N</i>',<i>N</i>'-Tetramethylguanidinium
 tetraphenylborate
;
_journal_coeditor_code FF2091
_journal_issue 12
_journal_name_full 'Acta Crystallographica Section E'
_journal_page_first o3500
_journal_paper_doi 10.1107/S160053681204860X
_journal_volume 68
_journal_year 2012
_chemical_formula_iupac 'C5 H14 N3 +, C24 H20 B -'
_chemical_formula_moiety 'C5 H14 N3 +, C24 H20 B -'
_chemical_formula_sum 'C29 H34 B N3'
_chemical_formula_weight 435.40
_chemical_name_systematic
;
<i>N</i>,<i>N</i>,<i>N</i>',<i>N</i>'-Tetramethylguanidinium tetraphenylborate
;
_space_group_IT_number 14
_symmetry_cell_setting monoclinic
_symmetry_space_group_name_Hall '-P 2yn'
_symmetry_space_group_name_H-M 'P 1 21/n 1'
_atom_sites_solution_hydrogens difmap
_atom_sites_solution_primary direct
_atom_sites_solution_secondary difmap
_audit_creation_method SHELXL97
_cell_angle_alpha 90.00
_cell_angle_beta 96.594(2)
_cell_angle_gamma 90.00
_cell_formula_units_Z 4
_cell_length_a 10.9512(5)
_cell_length_b 18.1315(9)
_cell_length_c 12.5453(7)
_cell_measurement_reflns_used 52874
_cell_measurement_temperature 100(2)
_cell_measurement_theta_max 30.55
_cell_measurement_theta_min 1.98
_cell_volume 2474.5(2)
_computing_cell_refinement 'SAINT (Bruker, 2008)'
_computing_data_collection 'APEX2 (Bruker, 2008)'
_computing_data_reduction 'SAINT (Bruker, 2008)'
_computing_molecular_graphics 'DIAMOND (Brandenburg & Putz, 2005)'
_computing_publication_material 'SHELXL97 (Sheldrick, 2008)'
_computing_structure_refinement 'SHELXL97 (Sheldrick, 2008)'
_computing_structure_solution 'SHELXS97 (Sheldrick, 2008)'
_diffrn_ambient_temperature 100(2)
_diffrn_measured_fraction_theta_full 0.999
_diffrn_measured_fraction_theta_max 0.999
_diffrn_measurement_device_type 'Bruker Kappa APEXII DUO'
_diffrn_measurement_method '\f scans, and \w scans'
_diffrn_radiation_monochromator graphite
_diffrn_radiation_source 'sealed tube'
_diffrn_radiation_type MoK\a
_diffrn_radiation_wavelength 0.71073
_diffrn_reflns_av_R_equivalents 0.0211
_diffrn_reflns_av_sigmaI/netI 0.0130
_diffrn_reflns_limit_h_max 15
_diffrn_reflns_limit_h_min -15
_diffrn_reflns_limit_k_max 25
_diffrn_reflns_limit_k_min -25
_diffrn_reflns_limit_l_max 17
_diffrn_reflns_limit_l_min -12
_diffrn_reflns_number 52874
_diffrn_reflns_theta_full 30.55
_diffrn_reflns_theta_max 30.55
_diffrn_reflns_theta_min 1.98
_diffrn_standards_interval_count 0
_diffrn_standards_interval_time 0
_diffrn_standards_number 0
_exptl_absorpt_coefficient_mu 0.068
_exptl_absorpt_correction_type none
_exptl_crystal_colour colourless
_exptl_crystal_density_diffrn 1.169
_exptl_crystal_density_method 'not measured'
_exptl_crystal_description block
_exptl_crystal_F_000 936
_exptl_crystal_size_max 0.23
_exptl_crystal_size_mid 0.16
_exptl_crystal_size_min 0.12
_refine_diff_density_max 0.398
_refine_diff_density_min -0.306
_refine_ls_extinction_method none
_refine_ls_goodness_of_fit_ref 1.043
_refine_ls_hydrogen_treatment mixed
_refine_ls_matrix_type full
_refine_ls_number_parameters 310
_refine_ls_number_reflns 7573
_refine_ls_number_restraints 0
_refine_ls_restrained_S_all 1.043
_refine_ls_R_factor_all 0.0463
_refine_ls_R_factor_gt 0.0411
_refine_ls_shift/su_max 0.000
_refine_ls_shift/su_mean 0.000
_refine_ls_structure_factor_coef Fsqd
_refine_ls_weighting_details 'calc w=1/[\s^2^(Fo^2^)+(0.0559P)^2^+0.9205P] where P=(Fo^2^+2Fc^2^)/3'
_refine_ls_weighting_scheme calc
_refine_ls_wR_factor_gt 0.1073
_refine_ls_wR_factor_ref 0.1123
_reflns_number_gt 6738
_reflns_number_total 7573
_reflns_threshold_expression I>2\s(I)
_cod_data_source_file ff2091.cif
_cod_data_source_block I
_cod_original_sg_symbol_H-M 'P 21/n'
_cod_database_code 2236859
_cod_database_fobs_code 2236859

loop_
_symmetry_equiv_pos_as_xyz
'x, y, z'
'-x+1/2, y+1/2, -z+1/2'
'-x, -y, -z'
'x-1/2, -y-1/2, z-1/2'

loop_
_atom_site_type_symbol
_atom_site_label
_atom_site_fract_x
_atom_site_fract_y
_atom_site_fract_z
_atom_site_U_iso_or_equiv
_atom_site_adp_type
_atom_site_calc_flag
_atom_site_refinement_flags
_atom_site_occupancy
_atom_site_symmetry_multiplicity
N N1 0.74190(7) 0.06305(5) 0.71562(6) 0.01888(15) Uani d . 1 1
N N2 0.60284(7) 0.13924(5) 0.78860(6) 0.02054(16) Uani d . 1 1
N N3 0.80829(8) 0.14087(5) 0.85684(7) 0.02289(17) Uani d . 1 1
H H30 0.8870(16) 0.1353(9) 0.8435(13) 0.041(4) Uiso d . 1 1
H H31 0.7911(15) 0.1668(9) 0.9157(13) 0.038(4) Uiso d . 1 1
C C1 0.71704(8) 0.11437(5) 0.78672(7) 0.01750(16) Uani d . 1 1
C C2 0.67627(9) 0.06015(6) 0.60739(8) 0.02425(19) Uani d . 1 1
H H2A 0.6199 0.1022 0.5968 0.036 Uiso calc R 1 1
H H2B 0.6294 0.0141 0.5983 0.036 Uiso calc R 1 1
H H2C 0.7355 0.0623 0.5546 0.036 Uiso calc R 1 1
C C3 0.85459(8) 0.01960(6) 0.73372(8) 0.02234(18) Uani d . 1 1
H H3A 0.9218 0.0463 0.7056 0.034 Uiso calc R 1 1
H H3B 0.8423 -0.0279 0.6969 0.034 Uiso calc R 1 1
H H3C 0.8754 0.0113 0.8109 0.034 Uiso calc R 1 1
C C4 0.57784(10) 0.20819(6) 0.84245(8) 0.0281(2) Uani d . 1 1
H H4A 0.5715 0.1984 0.9185 0.042 Uiso calc R 1 1
H H4B 0.5004 0.2292 0.8089 0.042 Uiso calc R 1 1
H H4C 0.6449 0.2431 0.8361 0.042 Uiso calc R 1 1
C C5 0.49544(9) 0.09133(6) 0.76198(8) 0.0262(2) Uani d . 1 1
H H5A 0.5230 0.0408 0.7510 0.039 Uiso calc R 1 1
H H5B 0.4476 0.1091 0.6962 0.039 Uiso calc R 1 1
H H5C 0.4441 0.0921 0.8210 0.039 Uiso calc R 1 1
B B1 0.77207(8) 0.10576(5) 0.22287(7) 0.01225(15) Uani d . 1 1
C C6 0.62087(7) 0.10464(4) 0.20365(6) 0.01299(14) Uani d . 1 1
C C7 0.56097(8) 0.08674(5) 0.10126(7) 0.01578(15) Uani d . 1 1
H H7A 0.6098 0.0758 0.0454 0.019 Uiso calc R 1 1
C C8 0.43355(8) 0.08443(5) 0.07831(7) 0.01832(16) Uani d . 1 1
H H8A 0.3973 0.0719 0.0082 0.022 Uiso calc R 1 1
C C9 0.35964(8) 0.10055(5) 0.15814(8) 0.02010(17) Uani d . 1 1
H H9A 0.2726 0.1000 0.1430 0.024 Uiso calc R 1 1
C C10 0.41494(8) 0.11741(6) 0.26041(8) 0.02207(18) Uani d . 1 1
H H10A 0.3654 0.1281 0.3159 0.026 Uiso calc R 1 1
C C11 0.54315(8) 0.11869(5) 0.28233(7) 0.01841(16) Uani d . 1 1
H H11A 0.5787 0.1295 0.3533 0.022 Uiso calc R 1 1
C C12 0.82722(7) 0.13031(4) 0.34510(6) 0.01287(14) Uani d . 1 1
C C13 0.78885(8) 0.19702(5) 0.38812(7) 0.01620(15) Uani d . 1 1
H H13A 0.7268 0.2250 0.3471 0.019 Uiso calc R 1 1
C C14 0.83773(8) 0.22387(5) 0.48811(7) 0.01935(17) Uani d . 1 1
H H14A 0.8077 0.2687 0.5144 0.023 Uiso calc R 1 1
C C15 0.93051(9) 0.18509(6) 0.54945(7) 0.02074(18) Uani d . 1 1
H H15A 0.9638 0.2028 0.6179 0.025 Uiso calc R 1 1
C C16 0.97343(8) 0.12013(5) 0.50873(7) 0.01963(17) Uani d . 1 1
H H16A 1.0381 0.0937 0.5488 0.024 Uiso calc R 1 1
C C17 0.92193(8) 0.09334(5) 0.40884(7) 0.01579(15) Uani d . 1 1
H H17A 0.9522 0.0484 0.3832 0.019 Uiso calc R 1 1
C C18 0.81527(7) 0.02273(4) 0.19171(6) 0.01238(14) Uani d . 1 1
C C19 0.79975(7) -0.03773(5) 0.25931(6) 0.01439(15) Uani d . 1 1
H H19 0.7684 -0.0289 0.3257 0.017 Uiso calc R 1 1
C C20 0.82836(8) -0.10987(5) 0.23308(7) 0.01630(16) Uani d . 1 1
H H20A 0.8165 -0.1490 0.2812 0.020 Uiso calc R 1 1
C C21 0.87440(8) -0.12473(5) 0.13634(7) 0.01601(15) Uani d . 1 1
H H21 0.8955 -0.1737 0.1184 0.019 Uiso calc R 1 1
C C22 0.88900(8) -0.06665(5) 0.06645(7) 0.01521(15) Uani d . 1 1
H H22A 0.9192 -0.0759 -0.0003 0.018 Uiso calc R 1 1
C C23 0.85949(7) 0.00525(5) 0.09407(6) 0.01382(15) Uani d . 1 1
H H23A 0.8698 0.0439 0.0448 0.017 Uiso calc R 1 1
C C24 0.82661(8) 0.16882(4) 0.14711(6) 0.01348(14) Uani d . 1 1
C C25 0.95325(8) 0.17168(5) 0.13683(7) 0.01668(16) Uani d . 1 1
H H25A 1.0053 0.1345 0.1707 0.020 Uiso calc R 1 1
C C26 1.00537(9) 0.22663(5) 0.07917(7) 0.02039(17) Uani d . 1 1
H H26A 1.0912 0.2262 0.0737 0.024 Uiso calc R 1 1
C C27 0.93187(10) 0.28230(5) 0.02953(7) 0.02249(18) Uani d . 1 1
H H27A 0.9668 0.3197 -0.0106 0.027 Uiso calc R 1 1
C C28 0.80688(9) 0.28248(5) 0.03943(7) 0.02106(18) Uani d . 1 1
H H28A 0.7560 0.3207 0.0071 0.025 Uiso calc R 1 1
C C29 0.75587(8) 0.22642(5) 0.09701(7) 0.01653(16) Uani d . 1 1
H H29A 0.6701 0.2274 0.1024 0.020 Uiso calc R 1 1

loop_
_atom_site_aniso_label
_atom_site_aniso_U_11
_atom_site_aniso_U_22
_atom_site_aniso_U_33
_atom_site_aniso_U_12
_atom_site_aniso_U_13
_atom_site_aniso_U_23
N1 0.0149(3) 0.0227(4) 0.0191(3) 0.0019(3) 0.0022(3) -0.0004(3)
N2 0.0162(3) 0.0255(4) 0.0199(3) 0.0044(3) 0.0020(3) 0.0012(3)
N3 0.0170(4) 0.0286(4) 0.0225(4) 0.0026(3) -0.0004(3) -0.0053(3)
C1 0.0158(4) 0.0202(4) 0.0166(4) 0.0012(3) 0.0024(3) 0.0027(3)
C2 0.0218(4) 0.0321(5) 0.0184(4) -0.0026(4) 0.0003(3) -0.0018(3)
C3 0.0159(4) 0.0233(4) 0.0280(4) 0.0023(3) 0.0035(3) -0.0016(3)
C4 0.0294(5) 0.0328(5) 0.0222(4) 0.0154(4) 0.0027(4) -0.0002(4)
C5 0.0144(4) 0.0379(6) 0.0262(5) -0.0005(4) 0.0025(3) 0.0076(4)
B1 0.0119(4) 0.0130(4) 0.0121(4) 0.0004(3) 0.0021(3) -0.0005(3)
C6 0.0131(3) 0.0122(3) 0.0138(3) 0.0006(3) 0.0019(3) 0.0006(3)
C7 0.0157(4) 0.0173(4) 0.0143(3) 0.0000(3) 0.0014(3) -0.0001(3)
C8 0.0166(4) 0.0200(4) 0.0174(4) -0.0012(3) -0.0020(3) 0.0019(3)
C9 0.0126(4) 0.0237(4) 0.0235(4) -0.0002(3) 0.0001(3) 0.0020(3)
C10 0.0140(4) 0.0312(5) 0.0217(4) 0.0004(3) 0.0048(3) -0.0035(3)
C11 0.0142(4) 0.0250(4) 0.0162(4) -0.0002(3) 0.0027(3) -0.0035(3)
C12 0.0122(3) 0.0137(3) 0.0131(3) -0.0007(3) 0.0030(3) -0.0006(3)
C13 0.0160(4) 0.0152(4) 0.0173(4) 0.0001(3) 0.0020(3) -0.0024(3)
C14 0.0192(4) 0.0196(4) 0.0198(4) -0.0037(3) 0.0047(3) -0.0067(3)
C15 0.0195(4) 0.0267(4) 0.0159(4) -0.0072(3) 0.0014(3) -0.0047(3)
C16 0.0160(4) 0.0254(4) 0.0167(4) -0.0015(3) -0.0017(3) 0.0006(3)
C17 0.0143(3) 0.0175(4) 0.0155(3) 0.0006(3) 0.0014(3) -0.0005(3)
C18 0.0103(3) 0.0136(3) 0.0131(3) 0.0000(3) 0.0011(2) -0.0009(3)
C19 0.0138(3) 0.0151(4) 0.0146(3) -0.0008(3) 0.0028(3) -0.0001(3)
C20 0.0160(4) 0.0135(4) 0.0194(4) -0.0018(3) 0.0022(3) 0.0014(3)
C21 0.0137(3) 0.0132(3) 0.0210(4) -0.0008(3) 0.0015(3) -0.0031(3)
C22 0.0139(3) 0.0167(4) 0.0154(3) -0.0006(3) 0.0029(3) -0.0036(3)
C23 0.0136(3) 0.0143(3) 0.0136(3) -0.0003(3) 0.0018(3) -0.0003(3)
C24 0.0157(3) 0.0128(3) 0.0122(3) -0.0005(3) 0.0030(3) -0.0022(3)
C25 0.0158(4) 0.0174(4) 0.0173(4) -0.0017(3) 0.0039(3) -0.0026(3)
C26 0.0208(4) 0.0228(4) 0.0188(4) -0.0074(3) 0.0077(3) -0.0048(3)
C27 0.0317(5) 0.0199(4) 0.0170(4) -0.0089(4) 0.0076(3) -0.0009(3)
C28 0.0302(5) 0.0153(4) 0.0180(4) -0.0007(3) 0.0038(3) 0.0022(3)
C29 0.0196(4) 0.0147(4) 0.0157(3) 0.0007(3) 0.0038(3) 0.0001(3)

loop_
_atom_type_symbol
_atom_type_description
_atom_type_scat_dispersion_real
_atom_type_scat_dispersion_imag
_atom_type_scat_source
C C 0.0033 0.0016 'International Tables Vol C Tables 4.2.6.8 and 6.1.1.4'
H H 0.0000 0.0000 'International Tables Vol C Tables 4.2.6.8 and 6.1.1.4'
B B 0.0013 0.0007 'International Tables Vol C Tables 4.2.6.8 and 6.1.1.4'
N N 0.0061 0.0033 'International Tables Vol C Tables 4.2.6.8 and 6.1.1.4'

loop_
_geom_angle_atom_site_label_1
_geom_angle_atom_site_label_2
_geom_angle_atom_site_label_3
_geom_angle
C1 N1 C3 120.30(8)
C1 N1 C2 121.86(8)
C3 N1 C2 116.21(8)
C1 N2 C4 121.58(8)
C1 N2 C5 121.62(9)
C4 N2 C5 115.04(8)
C1 N3 H30 119.6(10)
C1 N3 H31 120.5(10)
H30 N3 H31 119.9(14)
N2 C1 N1 120.69(8)
N2 C1 N3 119.81(9)
N1 C1 N3 119.51(8)
N1 C2 H2A 109.5
N1 C2 H2B 109.5
H2A C2 H2B 109.5
N1 C2 H2C 109.5
H2A C2 H2C 109.5
H2B C2 H2C 109.5
N1 C3 H3A 109.5
N1 C3 H3B 109.5
H3A C3 H3B 109.5
N1 C3 H3C 109.5
H3A C3 H3C 109.5
H3B C3 H3C 109.5
N2 C4 H4A 109.5
N2 C4 H4B 109.5
H4A C4 H4B 109.5
N2 C4 H4C 109.5
H4A C4 H4C 109.5
H4B C4 H4C 109.5
N2 C5 H5A 109.5
N2 C5 H5B 109.5
H5A C5 H5B 109.5
N2 C5 H5C 109.5
H5A C5 H5C 109.5
H5B C5 H5C 109.5
C18 B1 C24 111.55(6)
C18 B1 C12 112.71(6)
C24 B1 C12 103.43(6)
C18 B1 C6 105.47(6)
C24 B1 C6 110.52(6)
C12 B1 C6 113.31(6)
C11 C6 C7 115.29(7)
C11 C6 B1 125.30(7)
C7 C6 B1 119.40(7)
C8 C7 C6 123.03(8)
C8 C7 H7A 118.5
C6 C7 H7A 118.5
C9 C8 C7 119.84(8)
C9 C8 H8A 120.1
C7 C8 H8A 120.1
C10 C9 C8 118.95(8)
C10 C9 H9A 120.5
C8 C9 H9A 120.5
C9 C10 C11 120.43(8)
C9 C10 H10A 119.8
C11 C10 H10A 119.8
C6 C11 C10 122.44(8)
C6 C11 H11A 118.8
C10 C11 H11A 118.8
C17 C12 C13 115.15(7)
C17 C12 B1 124.75(7)
C13 C12 B1 119.76(7)
C14 C13 C12 122.98(8)
C14 C13 H13A 118.5
C12 C13 H13A 118.5
C15 C14 C13 120.08(8)
C15 C14 H14A 120.0
C13 C14 H14A 120.0
C16 C15 C14 118.80(8)
C16 C15 H15A 120.6
C14 C15 H15A 120.6
C15 C16 C17 120.34(8)
C15 C16 H16A 119.8
C17 C16 H16A 119.8
C16 C17 C12 122.61(8)
C16 C17 H17A 118.7
C12 C17 H17A 118.7
C23 C18 C19 115.29(7)
C23 C18 B1 123.60(7)
C19 C18 B1 120.89(7)
C20 C19 C18 122.86(8)
C20 C19 H19 118.6
C18 C19 H19 118.6
C21 C20 C19 120.08(8)
C21 C20 H20A 120.0
C19 C20 H20A 120.0
C22 C21 C20 118.81(8)
C22 C21 H21 120.6
C20 C21 H21 120.6
C21 C22 C23 120.25(8)
C21 C22 H22A 119.9
C23 C22 H22A 119.9
C22 C23 C18 122.68(8)
C22 C23 H23A 118.7
C18 C23 H23A 118.7
C29 C24 C25 115.45(8)
C29 C24 B1 123.91(7)
C25 C24 B1 120.40(7)
C26 C25 C24 122.75(8)
C26 C25 H25A 118.6
C24 C25 H25A 118.6
C25 C26 C27 120.06(9)
C25 C26 H26A 120.0
C27 C26 H26A 120.0
C28 C27 C26 119.13(8)
C28 C27 H27A 120.4
C26 C27 H27A 120.4
C27 C28 C29 120.02(9)
C27 C28 H28A 120.0
C29 C28 H28A 120.0
C28 C29 C24 122.58(8)
C28 C29 H29A 118.7
C24 C29 H29A 118.7

loop_
_geom_bond_atom_site_label_1
_geom_bond_atom_site_label_2
_geom_bond_distance
N1 C1 1.3385(12)
N1 C3 1.4597(12)
N1 C2 1.4624(12)
N2 C1 1.3322(11)
N2 C4 1.4617(13)
N2 C5 1.4695(13)
N3 C1 1.3422(12)
N3 H30 0.903(17)
N3 H31 0.914(16)
C2 H2A 0.9800
C2 H2B 0.9800
C2 H2C 0.9800
C3 H3A 0.9800
C3 H3B 0.9800
C3 H3C 0.9800
C4 H4A 0.9800
C4 H4B 0.9800
C4 H4C 0.9800
C5 H5A 0.9800
C5 H5B 0.9800
C5 H5C 0.9800
B1 C18 1.6388(12)
B1 C24 1.6423(12)
B1 C12 1.6436(12)
B1 C6 1.6458(12)
C6 C11 1.3988(11)
C6 C7 1.4114(11)
C7 C8 1.3926(12)
C7 H7A 0.9500
C8 C9 1.3891(13)
C8 H8A 0.9500
C9 C10 1.3885(13)
C9 H9A 0.9500
C10 C11 1.3996(12)
C10 H10A 0.9500
C11 H11A 0.9500
C12 C17 1.4050(11)
C12 C13 1.4081(11)
C13 C14 1.3939(12)
C13 H13A 0.9500
C14 C15 1.3927(13)
C14 H14A 0.9500
C15 C16 1.3872(14)
C15 H15A 0.9500
C16 C17 1.4008(12)
C16 H16A 0.9500
C17 H17A 0.9500
C18 C23 1.4042(11)
C18 C19 1.4083(11)
C19 C20 1.3931(12)
C19 H19 0.9500
C20 C21 1.3930(12)
C20 H20A 0.9500
C21 C22 1.3911(12)
C21 H21 0.9500
C22 C23 1.3964(11)
C22 H22A 0.9500
C23 H23A 0.9500
C24 C29 1.4051(12)
C24 C25 1.4085(11)
C25 C26 1.3916(12)
C25 H25A 0.9500
C26 C27 1.3927(14)
C26 H26A 0.9500
C27 C28 1.3886(14)
C27 H27A 0.9500
C28 C29 1.3999(12)
C28 H28A 0.9500
C29 H29A 0.9500

loop_
_geom_torsion_atom_site_label_1
_geom_torsion_atom_site_label_2
_geom_torsion_atom_site_label_3
_geom_torsion_atom_site_label_4
_geom_torsion
C4 N2 C1 N1 -162.47(9)
C5 N2 C1 N1 33.40(13)
C4 N2 C1 N3 17.62(13)
C5 N2 C1 N3 -146.51(9)
C3 N1 C1 N2 -160.77(9)
C2 N1 C1 N2 34.35(13)
C3 N1 C1 N3 19.15(13)
C2 N1 C1 N3 -145.74(9)
C18 B1 C6 C11 120.33(9)
C24 B1 C6 C11 -118.97(9)
C12 B1 C6 C11 -3.41(11)
C18 B1 C6 C7 -58.20(9)
C24 B1 C6 C7 62.51(9)
C12 B1 C6 C7 178.06(7)
C11 C6 C7 C8 1.24(13)
B1 C6 C7 C8 179.91(8)
C6 C7 C8 C9 0.29(14)
C7 C8 C9 C10 -1.19(14)
C8 C9 C10 C11 0.50(15)
C7 C6 C11 C10 -1.94(13)
B1 C6 C11 C10 179.48(9)
C9 C10 C11 C6 1.14(15)
C18 B1 C12 C17 13.50(11)
C24 B1 C12 C17 -107.12(9)
C6 B1 C12 C17 133.19(8)
C18 B1 C12 C13 -173.65(7)
C24 B1 C12 C13 65.73(9)
C6 B1 C12 C13 -53.96(10)
C17 C12 C13 C14 -1.98(12)
B1 C12 C13 C14 -175.49(8)
C12 C13 C14 C15 1.30(14)
C13 C14 C15 C16 0.55(14)
C14 C15 C16 C17 -1.56(14)
C15 C16 C17 C12 0.81(14)
C13 C12 C17 C16 0.93(12)
B1 C12 C17 C16 174.07(8)
C24 B1 C18 C23 -18.25(10)
C12 B1 C18 C23 -134.10(8)
C6 B1 C18 C23 101.77(8)
C24 B1 C18 C19 167.38(7)
C12 B1 C18 C19 51.53(10)
C6 B1 C18 C19 -72.59(9)
C23 C18 C19 C20 1.29(12)
B1 C18 C19 C20 176.11(7)
C18 C19 C20 C21 -0.06(13)
C19 C20 C21 C22 -1.08(12)
C20 C21 C22 C23 0.91(12)
C21 C22 C23 C18 0.40(12)
C19 C18 C23 C22 -1.47(12)
B1 C18 C23 C22 -176.12(7)
C18 B1 C24 C29 133.43(8)
C12 B1 C24 C29 -105.16(8)
C6 B1 C24 C29 16.43(11)
C18 B1 C24 C25 -52.52(10)
C12 B1 C24 C25 68.88(9)
C6 B1 C24 C25 -169.53(7)
C29 C24 C25 C26 -1.38(12)
B1 C24 C25 C26 -175.91(8)
C24 C25 C26 C27 0.66(13)
C25 C26 C27 C28 0.67(13)
C26 C27 C28 C29 -1.20(14)
C27 C28 C29 C24 0.42(14)
C25 C24 C29 C28 0.84(12)
B1 C24 C29 C28 175.15(8)

loop_
_cod_related_entry_id
_cod_related_entry_database
_cod_related_entry_code
1 ChemSpider 30658211
